data_4313557
loop_
_publ_author_name
'Jeffrey B. Cornelius'
'Robert M. Trapp'
'Terry J. Delord'
'Frank R. Fronczek'
'Steven F. Watkins'
'Jill Jasin Orosz'
'Ronald L. Musselman'

_publ_section_title
;
 One-Dimensional Collective Electronic Effects in the Helically Stacked
 Cs2[Ni(CN)4].H2O and Cs2[Pt(CN)4].H2O: X-ray Structure, Polarized
 Specular Reflectance, and ZINDO Calculations
;
_journal_name_full 'Inorganic Chemistry'
_journal_page_first 3026
_journal_page_last 3035
_journal_paper_doi 10.1021/ic026101a
_journal_volume 42
_journal_year 2003
_chemical_compound_source 'local laboratory'
_chemical_formula_moiety '2(Cs +1), C4 N4 Ni -2, H2 O1'
_chemical_formula_sum 'C4 H2 Cs2 N4 Ni O'
_chemical_formula_weight 446.63
_chemical_name_systematic
; 
Cesium tetracyanonickelate(II) monohydrate
;
_space_group_IT_number 169
_symmetry_cell_setting hexagonal
_symmetry_space_group_name_Hall 'P 61'
_symmetry_space_group_name_H-M 'P 61'
_atom_sites_solution_hydrogens geom
_atom_sites_solution_primary direct
_atom_sites_solution_secondary difmap
_audit_creation_method SHELXL-97
_cell_angle_alpha 90
_cell_angle_beta 90
_cell_angle_gamma 120
_cell_formula_units_Z 6
_cell_length_a 9.5260(10)
_cell_length_b 9.5260(10)
_cell_length_c 19.043(2)
_cell_measurement_reflns_used 2274
_cell_measurement_temperature 100
_cell_measurement_theta_max 35.0
_cell_measurement_theta_min 2.5
_cell_volume 1496.5(3)
_computing_cell_refinement 'Denzo and Scalepak (Otwinowski & Minor, 1997)'
_computing_data_collection 'COLLECT (Nonius 2000)'
_computing_data_reduction 'Denzo and Scalepak (Otwinowski & Minor, 1997)'
_computing_molecular_graphics 'ORTEP-3 for Windows (Farrugia, 1997)'
_computing_publication_material 'SHELXL-97 (Sheldrick, 1997)'
_computing_structure_refinement 'SHELXL-97 (Sheldrick, 1997)'
_computing_structure_solution 'SIR97 (Altomare, et al., 1999)'
_diffrn_ambient_temperature 100
_diffrn_measured_fraction_theta_full 0.999
_diffrn_measured_fraction_theta_max 0.999
_diffrn_measurement_device 'KappaCCD (with Oxford Cryostream)'
_diffrn_measurement_method '\w scans with \k offsets'
_diffrn_radiation_monochromator graphite
_diffrn_radiation_source 'fine-focus sealed tube'
_diffrn_radiation_type MoK\a
_diffrn_radiation_wavelength 0.71073
_diffrn_reflns_av_R_equivalents 0.040
_diffrn_reflns_av_sigmaI/netI 0.0219
_diffrn_reflns_limit_h_max 15
_diffrn_reflns_limit_h_min -15
_diffrn_reflns_limit_k_max 13
_diffrn_reflns_limit_k_min -13
_diffrn_reflns_limit_l_max 30
_diffrn_reflns_limit_l_min -30
_diffrn_reflns_number 27168
_diffrn_reflns_theta_full 35.0
_diffrn_reflns_theta_max 35.0
_diffrn_reflns_theta_min 3.2
_diffrn_standards_decay_% <2
_diffrn_standards_number 0
_exptl_absorpt_coefficient_mu 9.096
_exptl_absorpt_correction_T_max 0.336
_exptl_absorpt_correction_T_min 0.298
_exptl_absorpt_correction_type multi-scan
_exptl_absorpt_process_details 'HKL Scalepack (Otwinowski & Minor 1997)'
_exptl_crystal_colour yellow
_exptl_crystal_density_diffrn 2.973
_exptl_crystal_density_method 'not measured'
_exptl_crystal_description fragment
_exptl_crystal_F_000 1200
_exptl_crystal_size_max 0.16
_exptl_crystal_size_mid 0.15
_exptl_crystal_size_min 0.12
_refine_diff_density_max 0.61
_refine_diff_density_min -0.44
_refine_diff_density_rms 0.113
_refine_ls_abs_structure_details 'Flack H D (1983), Acta Cryst. A39, 876-881'
_refine_ls_abs_structure_Flack 0.017(17)
_refine_ls_extinction_coef 0.00250(7)
_refine_ls_extinction_expression Fc^*^=kFc[1+0.001xFc^2^\l^3^/sin(2\q)]^-1/4^
_refine_ls_extinction_method SHELXL
_refine_ls_goodness_of_fit_ref 1.119
_refine_ls_hydrogen_treatment refxyz
_refine_ls_matrix_type full
_refine_ls_number_parameters 116
_refine_ls_number_reflns 4396
_refine_ls_number_restraints 1
_refine_ls_restrained_S_all 1.118
_refine_ls_R_factor_all 0.017
_refine_ls_R_factor_gt 0.016
_refine_ls_shift/su_max 0.002
_refine_ls_shift/su_mean 0.000
_refine_ls_structure_factor_coef Fsqd
_refine_ls_weighting_details 'calc w=1/[\s^2^(Fo^2^)+1.6238P] where P=(Fo^2^+2Fc^2^)/3'
_refine_ls_weighting_scheme calc
_refine_ls_wR_factor_gt 0.034
_refine_ls_wR_factor_ref 0.034
_reflns_number_gt 4335
_reflns_number_total 4396
_reflns_threshold_expression I>2\s(I)
_cod_data_source_file ic026101asi20030128_034102.cif
_cod_data_source_block CsNiCNcryo
_cod_depositor_comments
;
The following automatic conversions were performed:

'_symmetry_cell_setting' value 'Hexagonal' changed to 'hexagonal'
according to the built-in table from CIF Core dictionary named
'cif_core.dic' version 2.4.1 from 2010-06-29.

Automatic conversion script
Id: cif_fix_values 1646 2011-03-28 12:23:43Z adriana 
;
_cod_original_sg_symbol_H-M 'P 61 '
_cod_database_code 4313557

loop_
_symmetry_equiv_pos_as_xyz
'x, y, z'
'-x, -y, z+1/2'
'-y, x-y, z+1/3'
'-x+y, -x, z+2/3'
'x-y, x, z+1/6'
'y, -x+y, z+5/6'

loop_
_atom_site_label
_atom_site_type_symbol
_atom_site_fract_x
_atom_site_fract_y
_atom_site_fract_z
_atom_site_U_iso_or_equiv
_atom_site_adp_type
_atom_site_occupancy
_atom_site_symmetry_multiplicity
_atom_site_calc_flag
_atom_site_refinement_flags
_atom_site_disorder_assembly
_atom_site_disorder_group
Cs1 Cs 0.350619(16) 0.437095(18) 0.000076(6) 0.01301(3) Uani 1 1 d . . .
Cs2 Cs 0.336715(16) 0.416989(16) 0.253788(6) 0.01096(3) Uani 1 1 d . . .
Ni1 Ni 0.03301(3) 0.86250(3) 0.294248(18) 0.00942(5) Uani 1 1 d . . .
C1 C -0.0153(2) 1.0306(2) 0.29249(12) 0.0104(3) Uani 1 1 d . . .
C2 C 0.0893(3) 0.6996(3) 0.29608(14) 0.0127(4) Uani 1 1 d . . .
C3 C 0.2479(3) 1.0085(3) 0.27293(12) 0.0122(4) Uani 1 1 d . . .
C4 C -0.1833(3) 0.7162(3) 0.31529(11) 0.0132(4) Uani 1 1 d . . .
N1 N -0.0432(2) 1.1355(2) 0.29186(13) 0.0131(3) Uani 1 1 d . . .
N2 N 0.1307(3) 0.6040(3) 0.29681(13) 0.0184(4) Uani 1 1 d . . .
N3 N 0.3819(2) 1.0975(2) 0.25973(12) 0.0163(4) Uani 1 1 d . . .
N4 N -0.3178(2) 0.6265(3) 0.32912(12) 0.0166(4) Uani 1 1 d . . .
O1 O 0.3238(2) 0.6194(2) 0.12817(12) 0.0175(3) Uani 1 1 d . . .
H1A H 0.257(5) 0.648(4) 0.114(2) 0.026 Uiso 1 1 d . . .
H1B H 0.413(5) 0.697(5) 0.134(2) 0.026 Uiso 1 1 d . . .

loop_
_atom_site_aniso_label
_atom_site_aniso_U_11
_atom_site_aniso_U_22
_atom_site_aniso_U_33
_atom_site_aniso_U_23
_atom_site_aniso_U_13
_atom_site_aniso_U_12
Cs1 0.01107(6) 0.01346(6) 0.01283(7) 0.00047(4) 0.00060(4) 0.00487(5)
Cs2 0.00980(5) 0.01020(5) 0.01252(6) -0.00071(4) -0.00078(4) 0.00473(4)
Ni1 0.00834(11) 0.00802(11) 0.01197(10) 0.00055(10) 0.00097(9) 0.00416(9)
C1 0.0087(7) 0.0097(8) 0.0108(7) 0.0001(7) 0.0007(7) 0.0031(6)
C2 0.0123(8) 0.0093(8) 0.0146(8) 0.0010(8) 0.0011(7) 0.0041(7)
C3 0.0125(9) 0.0105(9) 0.0154(9) 0.0000(7) -0.0017(7) 0.0071(7)
C4 0.0147(9) 0.0121(9) 0.0120(8) -0.0007(7) -0.0006(7) 0.0061(8)
N1 0.0130(8) 0.0137(8) 0.0128(7) -0.0002(7) 0.0002(7) 0.0069(7)
N2 0.0200(9) 0.0171(9) 0.0200(9) 0.0010(8) 0.0028(8) 0.0106(8)
N3 0.0127(8) 0.0156(8) 0.0198(9) 0.0027(7) 0.0008(7) 0.0065(7)
N4 0.0133(8) 0.0149(9) 0.0185(9) -0.0024(7) -0.0003(7) 0.0047(7)
O1 0.0145(7) 0.0141(8) 0.0257(8) 0.0017(7) 0.0008(7) 0.0085(7)

loop_
_atom_type_symbol
_atom_type_description
_atom_type_scat_dispersion_real
_atom_type_scat_dispersion_imag
_atom_type_scat_source
C C 0.0033 0.0016 'International Tables Vol C Tables 4.2.6.8 and 6.1.1.4'
H H 0.0000 0.0000 'International Tables Vol C Tables 4.2.6.8 and 6.1.1.4'
Cs Cs -0.3680 2.1192 'International Tables Vol C Tables 4.2.6.8 and 6.1.1.4'
N N 0.0061 0.0033 'International Tables Vol C Tables 4.2.6.8 and 6.1.1.4'
Ni Ni 0.3393 1.1124 'International Tables Vol C Tables 4.2.6.8 and 6.1.1.4'
O O 0.0106 0.0060 'International Tables Vol C Tables 4.2.6.8 and 6.1.1.4'

loop_
_geom_angle_atom_site_label_1
_geom_angle_atom_site_label_2
_geom_angle_atom_site_label_3
_geom_angle
_geom_angle_site_symmetry_1
_geom_angle_site_symmetry_3
_geom_angle_publ_flag
O1 Cs1 N4 149.20(5) . 2_564 ?
O1 Cs1 N1 69.70(5) . 6_444 ?
N4 Cs1 N1 127.53(5) 2_564 6_444 ?
O1 Cs1 N3 113.74(5) . 4_564 ?
N4 Cs1 N3 69.93(5) 2_564 4_564 ?
N1 Cs1 N3 142.23(5) 6_444 4_564 ?
O1 Cs1 N1 133.36(5) . 4_454 ?
N4 Cs1 N1 67.23(6) 2_564 4_454 ?
N1 Cs1 N1 64.02(4) 6_444 4_454 ?
N3 Cs1 N1 106.25(5) 4_564 4_454 ?
O1 Cs1 N2 67.38(5) . 6_554 ?
N4 Cs1 N2 138.18(5) 2_564 6_554 ?
N1 Cs1 N2 71.94(6) 6_444 6_554 ?
N3 Cs1 N2 75.28(6) 4_564 6_554 ?
N1 Cs1 N2 102.30(5) 4_454 6_554 ?
O1 Cs1 N4 78.96(5) . 4_454 ?
N4 Cs1 N4 85.88(5) 2_564 4_454 ?
N1 Cs1 N4 66.12(5) 6_444 4_454 ?
N3 Cs1 N4 150.74(6) 4_564 4_454 ?
N1 Cs1 N4 77.63(5) 4_454 4_454 ?
N2 Cs1 N4 133.10(5) 6_554 4_454 ?
O1 Cs1 O1 131.58(6) . 6_554 ?
N4 Cs1 O1 75.15(5) 2_564 6_554 ?
N1 Cs1 O1 99.47(5) 6_444 6_554 ?
N3 Cs1 O1 48.46(5) 4_564 6_554 ?
N1 Cs1 O1 64.13(4) 4_454 6_554 ?
N2 Cs1 O1 64.47(5) 6_554 6_554 ?
N4 Cs1 O1 141.41(5) 4_454 6_554 ?
O1 Cs1 C1 122.80(5) . 4_454 ?
N4 Cs1 C1 68.86(5) 2_564 4_454 ?
N1 Cs1 C1 58.76(5) 6_444 4_454 ?
N3 Cs1 C1 121.82(5) 4_564 4_454 ?
N1 Cs1 C1 18.18(4) 4_454 4_454 ?
N2 Cs1 C1 113.78(5) 6_554 4_454 ?
N4 Cs1 C1 59.45(5) 4_454 4_454 ?
O1 Cs1 C1 82.26(4) 6_554 4_454 ?
O1 Cs1 C3 98.04(5) . 4_564 ?
N4 Cs1 C3 78.91(5) 2_564 4_564 ?
N1 Cs1 C3 146.54(5) 6_444 4_564 ?
N3 Cs1 C3 17.68(5) 4_564 4_564 ?
N1 Cs1 C3 123.88(5) 4_454 4_564 ?
N2 Cs1 C3 74.61(5) 6_554 4_564 ?
N4 Cs1 C3 144.18(5) 4_454 4_564 ?
O1 Cs1 C3 64.71(4) 6_554 4_564 ?
C1 Cs1 C3 138.77(5) 4_454 4_564 ?
O1 Cs1 N2 66.11(5) . 4_564 ?
N4 Cs1 N2 88.11(5) 2_564 4_564 ?
N1 Cs1 N2 133.73(5) 6_444 4_564 ?
N3 Cs1 N2 71.34(5) 4_564 4_564 ?
N1 Cs1 N2 153.74(6) 4_454 4_564 ?
N2 Cs1 N2 102.23(6) 6_554 4_564 ?
N4 Cs1 N2 92.29(5) 4_454 4_564 ?
O1 Cs1 N2 119.75(5) 6_554 4_564 ?
C1 Cs1 N2 143.61(5) 4_454 4_564 ?
C3 Cs1 N2 55.30(5) 4_564 4_564 ?
O1 Cs1 C4 92.58(5) . 4_454 ?
N4 Cs1 C4 79.50(5) 2_564 4_454 ?
N1 Cs1 C4 60.08(5) 6_444 4_454 ?
N3 Cs1 C4 149.43(5) 4_564 4_454 ?
N1 Cs1 C4 59.70(5) 4_454 4_454 ?
N2 Cs1 C4 131.96(5) 6_554 4_454 ?
N4 Cs1 C4 17.93(5) 4_454 4_454 ?
O1 Cs1 C4 123.61(5) 6_554 4_454 ?
C1 Cs1 C4 41.52(5) 4_454 4_454 ?
C3 Cs1 C4 153.36(5) 4_564 4_454 ?
N2 Cs1 C4 108.62(5) 4_564 4_454 ?
O1 Cs1 H1A 14.3(6) . . ?
N4 Cs1 H1A 135.8(7) 2_564 . ?
N1 Cs1 H1A 74.2(6) 6_444 . ?
N3 Cs1 H1A 118.9(6) 4_564 . ?
N1 Cs1 H1A 133.8(6) 4_454 . ?
N2 Cs1 H1A 81.6(6) 6_554 . ?
N4 Cs1 H1A 67.8(6) 4_454 . ?
O1 Cs1 H1A 145.5(6) 6_554 . ?
C1 Cs1 H1A 119.2(6) 4_454 . ?
C3 Cs1 H1A 101.7(6) 4_564 . ?
N2 Cs1 H1A 59.6(6) 4_564 . ?
C4 Cs1 H1A 83.3(6) 4_454 . ?
O1 Cs1 H1B 13.2(6) . . ?
N4 Cs1 H1B 147.3(7) 2_564 . ?
N1 Cs1 H1B 79.6(7) 6_444 . ?
N3 Cs1 H1B 100.5(7) 4_564 . ?
N1 Cs1 H1B 143.5(7) 4_454 . ?
N2 Cs1 H1B 61.1(6) 6_554 . ?
N4 Cs1 H1B 90.9(6) 4_454 . ?
O1 Cs1 H1B 122.8(6) 6_554 . ?
C1 Cs1 H1B 135.4(7) 4_454 . ?
C3 Cs1 H1B 85.1(7) 4_564 . ?
N2 Cs1 H1B 59.4(7) 4_564 . ?
C4 Cs1 H1B 105.4(6) 4_454 . ?
H1A Cs1 H1B 23.3(8) . . ?
O1 Cs2 N4 107.70(5) . 1_655 ?
O1 Cs2 N1 70.13(5) . 6_444 ?
N4 Cs2 N1 146.91(5) 1_655 6_444 ?
O1 Cs2 N3 131.69(5) . 1_545 ?
N4 Cs2 N3 89.54(5) 1_655 1_545 ?
N1 Cs2 N3 71.45(5) 6_444 1_545 ?
O1 Cs2 N2 67.58(6) . 6_554 ?
N4 Cs2 N2 75.55(6) 1_655 6_554 ?
N1 Cs2 N2 73.33(6) 6_444 6_554 ?
N3 Cs2 N2 74.19(5) 1_545 6_554 ?
O1 Cs2 N3 140.66(5) . 5_655 ?
N4 Cs2 N3 71.06(6) 1_655 5_655 ?
N1 Cs2 N3 132.30(5) 6_444 5_655 ?
N3 Cs2 N3 87.43(5) 1_545 5_655 ?
N2 Cs2 N3 141.83(6) 6_554 5_655 ?
O1 Cs2 N1 107.58(5) . 1_545 ?
N4 Cs2 N1 140.02(6) 1_655 1_545 ?
N1 Cs2 N1 64.93(4) 6_444 1_545 ?
N3 Cs2 N1 80.78(5) 1_545 1_545 ?
N2 Cs2 N1 136.32(6) 6_554 1_545 ?
N3 Cs2 N1 69.84(6) 5_655 1_545 ?
O1 Cs2 N2 69.08(5) . . ?
N4 Cs2 N2 104.56(6) 1_655 . ?
N1 Cs2 N2 105.04(5) 6_444 . ?
N3 Cs2 N2 150.38(5) 1_545 . ?
N2 Cs2 N2 134.16(6) 6_554 . ?
N3 Cs2 N2 73.28(6) 5_655 . ?
N1 Cs2 N2 71.65(5) 1_545 . ?
O1 Cs2 C3 133.92(5) . 1_545 ?
N4 Cs2 C3 104.07(5) 1_655 1_545 ?
N1 Cs2 C3 65.01(5) 6_444 1_545 ?
N3 Cs2 C3 18.82(5) 1_545 1_545 ?
N2 Cs2 C3 89.61(5) 6_554 1_545 ?
N3 Cs2 C3 81.19(5) 5_655 1_545 ?
N1 Cs2 C3 61.95(5) 1_545 1_545 ?
N2 Cs2 C3 132.40(5) . 1_545 ?
O1 Cs2 C1 119.01(5) . 1_545 ?
N4 Cs2 C1 133.21(6) 1_655 1_545 ?
N1 Cs2 C1 61.07(5) 6_444 1_545 ?
N3 Cs2 C1 62.12(5) 1_545 1_545 ?
N2 Cs2 C1 123.96(5) 6_554 1_545 ?
N3 Cs2 C1 71.23(5) 5_655 1_545 ?
N1 Cs2 C1 18.65(4) 1_545 1_545 ?
N2 Cs2 C1 90.00(5) . 1_545 ?
C3 Cs2 C1 43.30(5) 1_545 1_545 ?
O1 Cs2 C3 154.13(5) . 5_655 ?
N4 Cs2 C3 78.75(5) 1_655 5_655 ?
N1 Cs2 C3 118.24(5) 6_444 5_655 ?
N3 Cs2 C3 72.10(5) 1_545 5_655 ?
N2 Cs2 C3 137.32(5) 6_554 5_655 ?
N3 Cs2 C3 16.90(5) 5_655 5_655 ?
N1 Cs2 C3 61.34(5) 1_545 5_655 ?
N2 Cs2 C3 85.07(5) . 5_655 ?
C3 Cs2 C3 64.41(4) 1_545 5_655 ?
C1 Cs2 C3 58.14(5) 1_545 5_655 ?
O1 Cs2 C2 62.06(5) . 6_554 ?
N4 Cs2 C2 65.03(6) 1_655 6_554 ?
N1 Cs2 C2 86.83(5) 6_444 6_554 ?
N3 Cs2 C2 87.80(5) 1_545 6_554 ?
N2 Cs2 C2 16.84(5) 6_554 6_554 ?
N3 Cs2 C2 135.84(5) 5_655 6_554 ?
N1 Cs2 C2 151.62(5) 1_545 6_554 ?
N2 Cs2 C2 121.71(5) . 6_554 ?
C3 Cs2 C2 104.68(5) 1_545 6_554 ?
C1 Cs2 C2 140.79(5) 1_545 6_554 ?
C3 Cs2 C2 138.68(5) 5_655 6_554 ?
O1 Cs2 H1B 14.0(7) . . ?
N4 Cs2 H1B 93.7(7) 1_655 . ?
N1 Cs2 H1B 81.8(7) 6_444 . ?
N3 Cs2 H1B 134.0(6) 1_545 . ?
N2 Cs2 H1B 62.4(6) 6_554 . ?
N3 Cs2 H1B 136.7(7) 5_655 . ?
N1 Cs2 H1B 120.7(7) 1_545 . ?
N2 Cs2 H1B 71.9(6) . . ?
C3 Cs2 H1B 142.1(7) 1_545 . ?
C1 Cs2 H1B 133.0(7) 1_545 . ?
C3 Cs2 H1B 153.2(7) 5_655 . ?
C2 Cs2 H1B 53.3(6) 6_554 . ?
C3 Ni1 C4 179.71(11) . . ?
C3 Ni1 C1 90.32(9) . . ?
C4 Ni1 C1 89.49(10) . . ?
C3 Ni1 C2 87.70(9) . . ?
C4 Ni1 C2 92.49(10) . . ?
C1 Ni1 C2 177.96(9) . . ?
N1 C1 Ni1 179.1(2) . . ?
N1 C1 Cs2 67.26(13) . 1_565 ?
Ni1 C1 Cs2 112.07(8) . 1_565 ?
N1 C1 Cs1 64.88(13) . 3_565 ?
Ni1 C1 Cs1 115.78(8) . 3_565 ?
Cs2 C1 Cs1 132.12(6) 1_565 3_565 ?
N2 C2 Ni1 177.1(2) . . ?
N2 C2 Cs1 59.57(16) . 5 ?
Ni1 C2 Cs1 121.96(10) . 5 ?
N2 C2 Cs2 55.79(15) . 5 ?
Ni1 C2 Cs2 126.37(10) . 5 ?
Cs1 C2 Cs2 78.91(4) 5 5 ?
N3 C3 Ni1 179.0(2) . . ?
N3 C3 Cs2 66.68(15) . 1_565 ?
Ni1 C3 Cs2 114.31(9) . 1_565 ?
N3 C3 Cs1 61.00(14) . 3_665 ?
Ni1 C3 Cs1 118.11(9) . 3_665 ?
Cs2 C3 Cs1 121.12(6) 1_565 3_665 ?
N3 C3 Cs2 56.74(15) . 6_564 ?
Ni1 C3 Cs2 123.18(9) . 6_564 ?
Cs2 C3 Cs2 81.99(5) 1_565 6_564 ?
Cs1 C3 Cs2 90.63(5) 3_665 6_564 ?
N4 C4 Ni1 179.1(2) . . ?
N4 C4 Cs1 66.19(15) . 3_565 ?
Ni1 C4 Cs1 113.18(9) . 3_565 ?
N4 C4 Cs1 54.28(14) . 2_565 ?
Ni1 C4 Cs1 125.10(9) . 2_565 ?
Cs1 C4 Cs1 81.78(4) 3_565 2_565 ?
C1 N1 Cs2 130.15(19) . 5_565 ?
C1 N1 Cs1 134.33(19) . 5_565 ?
Cs2 N1 Cs1 95.40(5) 5_565 5_565 ?
C1 N1 Cs2 94.09(14) . 1_565 ?
Cs2 N1 Cs2 94.84(5) 5_565 1_565 ?
Cs1 N1 Cs2 76.47(5) 5_565 1_565 ?
C1 N1 Cs1 96.94(15) . 3_565 ?
Cs2 N1 Cs1 77.04(5) 5_565 3_565 ?
Cs1 N1 Cs1 96.55(5) 5_565 3_565 ?
Cs2 N1 Cs1 168.90(6) 1_565 3_565 ?
C2 N2 Cs2 107.36(17) . 5 ?
C2 N2 Cs2 159.38(19) . . ?
Cs2 N2 Cs2 93.26(6) 5 . ?
C2 N2 Cs1 103.09(18) . 5 ?
Cs2 N2 Cs1 93.03(5) 5 5 ?
Cs2 N2 Cs1 75.57(5) . 5 ?
C2 N2 Cs1 93.22(16) . 3_665 ?
Cs2 N2 Cs1 118.67(7) 5 3_665 ?
Cs2 N2 Cs1 75.99(4) . 3_665 ?
Cs1 N2 Cs1 138.14(7) 5 3_665 ?
C3 N3 Cs2 94.50(16) . 1_565 ?
C3 N3 Cs2 106.36(17) . 6_564 ?
Cs2 N3 Cs2 94.29(5) 1_565 6_564 ?
C3 N3 Cs1 101.32(16) . 3_665 ?
Cs2 N3 Cs1 147.91(7) 1_565 3_665 ?
Cs2 N3 Cs1 107.51(6) 6_564 3_665 ?
C4 N4 Cs2 140.17(18) . 1_455 ?
C4 N4 Cs1 109.13(16) . 2_565 ?
Cs2 N4 Cs1 110.69(6) 1_455 2_565 ?
C4 N4 Cs1 95.88(17) . 3_565 ?
Cs2 N4 Cs1 82.04(5) 1_455 3_565 ?
Cs1 N4 Cs1 94.80(5) 2_565 3_565 ?
Cs1 O1 Cs2 102.66(5) . . ?
Cs1 O1 Cs1 97.48(5) . 5 ?
Cs2 O1 Cs1 76.24(4) . 5 ?
Cs1 O1 H1A 102(3) . . ?
Cs2 O1 H1A 135(3) . . ?
Cs1 O1 H1A 64(3) 5 . ?
Cs1 O1 H1B 106(3) . . ?
Cs2 O1 H1B 97(3) . . ?
Cs1 O1 H1B 156(3) 5 . ?
H1A O1 H1B 111(3) . . ?

loop_
_geom_bond_atom_site_label_1
_geom_bond_atom_site_label_2
_geom_bond_distance
_geom_bond_site_symmetry_2
_geom_bond_publ_flag
Cs1 O1 3.079(2) . ?
Cs1 N4 3.298(2) 2_564 ?
Cs1 N1 3.300(2) 6_444 ?
Cs1 N3 3.322(2) 4_564 ?
Cs1 N1 3.3532(19) 4_454 ?
Cs1 N2 3.354(2) 6_554 ?
Cs1 N4 3.447(2) 4_454 ?
Cs1 O1 3.5160(19) 6_554 ?
Cs1 C1 3.676(2) 4_454 ?
Cs1 C3 3.724(2) 4_564 ?
Cs1 N2 3.740(2) 4_564 ?
Cs1 C4 3.748(2) 4_454 ?
Cs1 H1A 3.37(4) . ?
Cs1 H1B 3.39(4) . ?
Cs2 O1 3.114(2) . ?
Cs2 N4 3.210(2) 1_655 ?
Cs2 N1 3.236(2) 6_444 ?
Cs2 N3 3.282(2) 1_545 ?
Cs2 N2 3.309(2) 6_554 ?
Cs2 N3 3.316(2) 5_655 ?
Cs2 N1 3.333(2) 1_545 ?
Cs2 N2 3.345(2) . ?
Cs2 C3 3.563(2) 1_545 ?
Cs2 C1 3.604(2) 1_545 ?
Cs2 C3 3.805(2) 5_655 ?
Cs2 C2 3.819(2) 6_554 ?
Cs2 H1B 3.31(4) . ?
Ni1 C3 1.855(2) . ?
Ni1 C4 1.865(2) . ?
Ni1 C1 1.874(2) . ?
Ni1 C2 1.879(2) . ?
C1 N1 1.156(3) . ?
C1 Cs2 3.604(2) 1_565 ?
C1 Cs1 3.676(2) 3_565 ?
C2 N2 1.159(3) . ?
C2 Cs1 3.789(2) 5 ?
C2 Cs2 3.819(2) 5 ?
C3 N3 1.153(3) . ?
C3 Cs2 3.563(2) 1_565 ?
C3 Cs1 3.724(2) 3_665 ?
C3 Cs2 3.806(2) 6_564 ?
C4 N4 1.160(3) . ?
C4 Cs1 3.748(2) 3_565 ?
C4 Cs1 3.838(2) 2_565 ?
N1 Cs2 3.236(2) 5_565 ?
N1 Cs1 3.300(2) 5_565 ?
N1 Cs2 3.3327(19) 1_565 ?
N1 Cs1 3.3532(19) 3_565 ?
N2 Cs2 3.309(2) 5 ?
N2 Cs1 3.354(2) 5 ?
N2 Cs1 3.740(2) 3_665 ?
N3 Cs2 3.282(2) 1_565 ?
N3 Cs2 3.316(2) 6_564 ?
N3 Cs1 3.322(2) 3_665 ?
N4 Cs2 3.210(2) 1_455 ?
N4 Cs1 3.298(2) 2_565 ?
N4 Cs1 3.447(2) 3_565 ?
O1 Cs1 3.5160(19) 5 ?
O1 H1A 0.85(4) . ?
O1 H1B 0.81(4) . ?

loop_
_geom_hbond_atom_site_label_D
_geom_hbond_atom_site_label_H
_geom_hbond_atom_site_label_A
_geom_hbond_distance_DH
_geom_hbond_distance_HA
_geom_hbond_distance_DA
_geom_hbond_angle_DHA
_geom_hbond_site_symmetry_A
O1 H1A N3 0.85(4) 1.96(4) 2.812(3) 173(4) 6_454
O1 H1B N4 0.81(4) 2.28(4) 3.065(3) 165(3) 6_554
